data_7704666
loop_
_publ_author_name
'Pullen, Sonja'
'L\"offler, Susanne'
'Platzek, Andr\'e'
'Holstein, Julian J.'
'Clever, Guido H.'

_publ_section_title
;
 Substrate and product binding inside a stimuli-responsive coordination
 cage acting as a singlet oxygen photosensitizer.
;
_journal_issue 27
_journal_name_full 'Dalton transactions (Cambridge, England : 2003)'
_journal_page_first 9404
_journal_page_last 9410
_journal_paper_doi 10.1039/d0dt01674h
_journal_volume 49
_journal_year 2020
_chemical_formula_sum 'C272 H227 B3 Cl2 F12 N25 O8 Pd4'
_chemical_formula_weight 4730.70
_chemical_properties_physical Air-sensitive,Oxygen-sensitive,Light-sensitive,Photo-sensitive
_space_group_crystal_system tetragonal
_space_group_IT_number 130
_space_group_name_Hall '-P 4a 2ac'
_space_group_name_H-M_alt 'P 4/n c c :2'
_atom_sites_solution_hydrogens mixed
_atom_sites_solution_primary direct
_audit_creation_method 'FinalCif by Daniel Kratzert, Freiburg 2019'
_audit_update_record
;
2019-09-09 deposited with the CCDC.	2020-06-15 downloaded from the CCDC.
;
_cell_angle_alpha 90
_cell_angle_beta 90
_cell_angle_gamma 90
_cell_formula_units_Z 4
_cell_length_a 21.757(3)
_cell_length_b 21.757(3)
_cell_length_c 62.923(13)
_cell_measurement_reflns_used 335970
_cell_measurement_temperature 80(2)
_cell_measurement_theta_max 19.847
_cell_measurement_theta_min 0.513
_cell_volume 29786(8)
_computing_cell_refinement 'XDS (Kabsch, 2010)'
_computing_data_collection 'costum designed P11 GUI'
_computing_data_reduction 'XDS (Kabsch, 2010)'
_computing_molecular_graphics 'ShelXle (H"ubschle 2011)'
_computing_structure_refinement 'SHELXL-2014/7 (Sheldrick, 2014)'
_computing_structure_solution 'SHELXT (G. Sheldrick)'
_diffrn_ambient_temperature 80(2)
_diffrn_measured_fraction_theta_full 0.996
_diffrn_measured_fraction_theta_max 0.996
_diffrn_measurement_device_type
;
Pilatus 6M fast, High Precision 1-Axis Goniostat with Sta\"ubli sample changing
robot
;
_diffrn_measurement_method '360\deg \p scan'
_diffrn_measurement_specimen_support 'nylon loop'
_diffrn_radiation_monochromator 'double crystal monochromator (Si-111 and Si-113 reflections) '
_diffrn_radiation_type synchrotron
_diffrn_radiation_wavelength 0.5636
_diffrn_reflns_av_R_equivalents 0.0515
_diffrn_reflns_av_unetI/netI 0.0145
_diffrn_reflns_Laue_measured_fraction_full 0.996
_diffrn_reflns_Laue_measured_fraction_max 0.996
_diffrn_reflns_limit_h_max 26
_diffrn_reflns_limit_h_min -26
_diffrn_reflns_limit_k_max 26
_diffrn_reflns_limit_k_min -26
_diffrn_reflns_limit_l_max 75
_diffrn_reflns_limit_l_min -75
_diffrn_reflns_number 335970
_diffrn_reflns_point_group_measured_fraction_full 0.996
_diffrn_reflns_point_group_measured_fraction_max 0.996
_diffrn_reflns_theta_full 19.765
_diffrn_reflns_theta_max 19.847
_diffrn_reflns_theta_min 0.513
_diffrn_source 'P11@PETRA III, DESY, Hamburg, Germany'
_exptl_absorpt_coefficient_mu 0.172
_exptl_absorpt_correction_type none
_exptl_crystal_colour colorless
_exptl_crystal_density_diffrn 1.055
_exptl_crystal_description plate
_exptl_crystal_F_000 9756
_exptl_crystal_recrystallization_method
'slow vapor diffusion of diethyl ether into an acetonitrile solution of the host-guest complex'
_exptl_crystal_size_max 0.100
_exptl_crystal_size_mid 0.100
_exptl_crystal_size_min 0.020
_refine_diff_density_max 1.653
_refine_diff_density_min -0.933
_refine_diff_density_rms 0.134
_refine_ls_extinction_method none
_refine_ls_goodness_of_fit_ref 2.566
_refine_ls_hydrogen_treatment constr
_refine_ls_matrix_type full
_refine_ls_number_parameters 820
_refine_ls_number_reflns 13615
_refine_ls_number_restraints 1640
_refine_ls_restrained_S_all 2.512
_refine_ls_R_factor_all 0.1824
_refine_ls_R_factor_gt 0.1608
_refine_ls_shift/su_max 0.002
_refine_ls_shift/su_mean 0.000
_refine_ls_structure_factor_coef Fsqd
_refine_ls_weighting_details 'w=1/[\s^2^(Fo^2^)+(0.2000P)^2^] where P=(Fo^2^+2Fc^2^)/3'
_refine_ls_weighting_scheme calc
_refine_ls_wR_factor_gt 0.5570
_refine_ls_wR_factor_ref 0.5754
_reflns_Friedel_coverage 0.000
_reflns_number_gt 9176
_reflns_number_total 13615
_reflns_threshold_expression 'I > 2\s(I)'
_cod_data_source_file d0dt01674h2.cif
_cod_data_source_block sl422_sq
_cod_depositor_comments 'Adding full bibliography for 7704666--7704667.cif.'
_cod_original_cell_volume 29786(10)
_cod_original_sg_symbol_H-M 'P 4/n c c'
_cod_database_code 7704666
_olex2_diffrn_ambient_temperature_device 'Oxford Cryostream 800'
_shelx_shelxl_version_number 2014/7
_shelx_space_group_comment
;
The symmetry employed for this shelxl refinement is uniquely defined
by the following loop, which should always be used as a source of
symmetry information in preference to the above space-group names.
They are only intended as comments.
;
_shelx_estimated_absorpt_t_min 0.983
_shelx_estimated_absorpt_t_max 0.997

loop_
_space_group_symop_operation_xyz
'x, y, z'
'-x+1/2, -y+1/2, z'
'-y+1/2, x, z'
'y, -x+1/2, z'
'-x, y+1/2, -z+1/2'
'x+1/2, -y, -z+1/2'
'y+1/2, x+1/2, -z+1/2'
'-y, -x, -z+1/2'
'-x, -y, -z'
'x-1/2, y-1/2, -z'
'y-1/2, -x, -z'
'-y, x-1/2, -z'
'x, -y-1/2, z-1/2'
'-x-1/2, y, z-1/2'
'-y-1/2, -x-1/2, z-1/2'
'y, x, z-1/2'

loop_
_atom_site_label
_atom_site_type_symbol
_atom_site_fract_x
_atom_site_fract_y
_atom_site_fract_z
_atom_site_U_iso_or_equiv
_atom_site_adp_type
_atom_site_occupancy
_atom_site_site_symmetry_order
_atom_site_calc_flag
_atom_site_refinement_flags_posn
_atom_site_refinement_flags_adp
_atom_site_refinement_flags_occupancy
_atom_site_disorder_assembly
_atom_site_disorder_group
Pd1_1 Pd 0.2500 0.2500 0.45024(2) 0.0698(5) Uani 1 4 d S T P . .
Pd2_1 Pd 0.2500 0.2500 0.28154(3) 0.0873(5) Uani 1 4 d S T P . .
Pd3_1 Pd 0.2500 0.2500 0.17888(3) 0.0955(6) Uani 1 4 d S T P . .
Pd4_1 Pd 0.2500 0.2500 0.55204(3) 0.0984(6) Uani 1 4 d S T P . .
Cl1_2 Cl 0.2500 0.2500 0.50007(8) 0.0964(14) Uani 1 4 d S T P . .
Cl2_2 Cl 0.2500 0.2500 0.23160(12) 0.128(2) Uani 1 4 d S T P . .
O1_3 O 0.3133(3) 0.4179(2) 0.31561(10) 0.1063(19) Uani 1 1 d D U . . .
N1_3 N 0.2852(4) 0.3356(3) 0.17921(11) 0.106(2) Uani 1 1 d D U . . .
C1_3 C 0.2867(4) 0.3650(4) 0.19775(13) 0.106(2) Uani 1 1 d D U . . .
H1_3 H 0.2692 0.3456 0.2099 0.127 Uiso 1 1 calc R U . . .
N2_3 N 0.3082(3) 0.6054(3) 0.31508(10) 0.0942(17) Uani 1 1 d D U . . .
C2_3 C 0.3130(4) 0.4232(4) 0.20009(12) 0.107(2) Uani 1 1 d D U . . .
N3_3 N 0.2877(2) 0.3357(2) 0.44964(9) 0.0748(14) Uani 1 1 d D U . . .
C3_3 C 0.3386(4) 0.4506(4) 0.18219(13) 0.111(2) Uani 1 1 d D U . . .
H3_3 H 0.3575 0.4898 0.1832 0.134 Uiso 1 1 calc R U . . .
C4_3 C 0.3363(4) 0.4207(4) 0.16312(14) 0.111(2) Uani 1 1 d D U . . .
H4_3 H 0.3526 0.4394 0.1507 0.133 Uiso 1 1 calc R U . . .
C5_3 C 0.3101(4) 0.3626(4) 0.16210(14) 0.111(2) Uani 1 1 d D U . . .
H5_3 H 0.3098 0.3414 0.1489 0.133 Uiso 1 1 calc R U . . .
C6_3 C 0.3117(4) 0.4539(4) 0.22022(12) 0.109(2) Uani 1 1 d D U . . .
C7_3 C 0.3091(4) 0.4764(4) 0.23749(12) 0.104(2) Uani 1 1 d D U . . .
C8_3 C 0.3086(4) 0.5087(3) 0.25736(11) 0.104(2) Uani 1 1 d D U . . .
C9_3 C 0.3052(4) 0.5723(3) 0.25773(13) 0.105(2) Uani 1 1 d D U . . .
H9_3 H 0.3023 0.5942 0.2447 0.127 Uiso 1 1 calc R U . . .
C10_3 C 0.3061(4) 0.6046(4) 0.27661(12) 0.104(2) Uani 1 1 d D U . . .
H10_3 H 0.3058 0.6483 0.2763 0.125 Uiso 1 1 calc R U . . .
C11_3 C 0.3073(4) 0.5742(3) 0.29597(11) 0.0963(19) Uani 1 1 d D U . . .
C12_3 C 0.3093(4) 0.5099(3) 0.29574(11) 0.099(2) Uani 1 1 d D U . . .
C13_3 C 0.3109(4) 0.4776(4) 0.27661(11) 0.104(2) Uani 1 1 d D U . . .
H13_3 H 0.3136 0.4340 0.2767 0.125 Uiso 1 1 calc R U . . .
C14_3 C 0.3123(4) 0.4738(3) 0.31551(11) 0.096(2) Uani 1 1 d D U . . .
C15_3 C 0.3164(3) 0.5106(3) 0.33516(11) 0.0926(18) Uani 1 1 d D U . . .
C16_3 C 0.3149(3) 0.5747(3) 0.33453(11) 0.0949(19) Uani 1 1 d D U . . .
C17_3 C 0.3190(4) 0.4799(3) 0.35439(11) 0.097(2) Uani 1 1 d D U . . .
H17_3 H 0.3192 0.4363 0.3545 0.117 Uiso 1 1 calc R U . . .
C18_3 C 0.3212(4) 0.5118(3) 0.37349(11) 0.0987(19) Uani 1 1 d D U . . .
C19_3 C 0.3218(4) 0.5759(3) 0.37283(13) 0.102(2) Uani 1 1 d D U . . .
H19_3 H 0.3238 0.5988 0.3857 0.123 Uiso 1 1 calc R U . . .
C20_3 C 0.3193(4) 0.6062(3) 0.35362(11) 0.104(2) Uani 1 1 d D U . . .
H20_3 H 0.3206 0.6498 0.3535 0.124 Uiso 1 1 calc R U . . .
C21_3 C 0.3229(4) 0.4799(4) 0.39330(12) 0.097(2) Uani 1 1 d D U . . .
C22_3 C 0.3224(4) 0.4545(3) 0.41010(11) 0.095(2) Uani 1 1 d D U . . .
C23_3 C 0.3158(4) 0.4257(3) 0.43050(11) 0.0921(18) Uani 1 1 d D U . . .
C24_3 C 0.2917(3) 0.3664(3) 0.43153(11) 0.0772(16) Uani 1 1 d D U . . .
H24_3 H 0.2777 0.3475 0.4188 0.093 Uiso 1 1 calc R U . . .
C25_3 C 0.3092(4) 0.3607(3) 0.46748(12) 0.0888(19) Uani 1 1 d D U . . .
H25_3 H 0.3070 0.3378 0.4803 0.107 Uiso 1 1 calc R U . . .
C26_3 C 0.3346(4) 0.4186(4) 0.46792(13) 0.107(2) Uani 1 1 d D U . . .
H26_3 H 0.3502 0.4355 0.4807 0.128 Uiso 1 1 calc R U . . .
C27_3 C 0.3367(4) 0.4513(4) 0.44910(12) 0.105(2) Uani 1 1 d D U . . .
H27_3 H 0.3527 0.4919 0.4490 0.126 Uiso 1 1 calc R U . . .
C28_3 C 0.3059(4) 0.6733(3) 0.31533(15) 0.093(2) Uani 1 1 d D U . . .
H28A_3 H 0.2857 0.6872 0.3286 0.111 Uiso 1 1 calc R U . . .
H28B_3 H 0.2808 0.6878 0.3032 0.111 Uiso 1 1 calc R U . . .
C29_3 C 0.3692(4) 0.7015(3) 0.31391(17) 0.100(2) Uani 1 1 d D U . . .
H29A_3 H 0.3933 0.6887 0.3265 0.121 Uiso 1 1 calc R U . . .
H29B_3 H 0.3902 0.6850 0.3012 0.121 Uiso 1 1 calc R U . . .
C30_3 C 0.3692(5) 0.7695(4) 0.3127(2) 0.120(3) Uani 1 1 d D U . . .
H30A_3 H 0.3509 0.7867 0.3258 0.144 Uiso 1 1 calc R U . . .
H30B_3 H 0.3440 0.7830 0.3005 0.144 Uiso 1 1 calc R U . . .
C31_3 C 0.4355(6) 0.7931(6) 0.3101(3) 0.165(4) Uani 1 1 d D U . . .
H31A_3 H 0.4605 0.7714 0.3209 0.198 Uiso 1 1 calc R U . . .
H31B_3 H 0.4499 0.7784 0.2961 0.198 Uiso 1 1 calc R U . . .
C32_3 C 0.4530(8) 0.8598(7) 0.3115(3) 0.197(5) Uani 1 1 d D U . . .
H32A_3 H 0.4416 0.8761 0.3257 0.237 Uiso 1 1 calc R U . . .
H32B_3 H 0.4302 0.8834 0.3006 0.237 Uiso 1 1 calc R U . . .
C33_3 C 0.5221(9) 0.8677(9) 0.3080(4) 0.229(7) Uani 1 1 d D U . . .
H33A_3 H 0.5327 0.9114 0.3089 0.344 Uiso 1 1 calc R U . . .
H33B_3 H 0.5446 0.8447 0.3189 0.344 Uiso 1 1 calc R U . . .
H33C_3 H 0.5331 0.8520 0.2939 0.344 Uiso 1 1 calc R U . . .
O1_4 O 0.1734(3) 0.4138(2) 0.41526(12) 0.119(2) Uani 1 1 d D U . . .
N1_4 N 0.2083(3) 0.3325(3) 0.28184(13) 0.1023(19) Uani 1 1 d D U . . .
C1_4 C 0.2012(3) 0.3626(3) 0.30013(14) 0.106(2) Uani 1 1 d D U . . .
H1_4 H 0.2175 0.3452 0.3128 0.127 Uiso 1 1 calc R U . . .
N2_4 N 0.1666(5) 0.6024(3) 0.41619(14) 0.161(3) Uani 1 1 d D U . . .
C2_4 C 0.1703(4) 0.4193(3) 0.30129(13) 0.113(2) Uani 1 1 d D U . . .
N3_4 N 0.2123(4) 0.3349(4) 0.55183(14) 0.129(3) Uani 1 1 d D U . . .
C3_4 C 0.1485(4) 0.4440(4) 0.28252(15) 0.122(3) Uani 1 1 d D U . . .
H3_4 H 0.1267 0.4819 0.2828 0.147 Uiso 1 1 calc R U . . .
C4_4 C 0.1580(4) 0.4143(4) 0.26330(16) 0.125(3) Uani 1 1 d D U . . .
H4_4 H 0.1454 0.4322 0.2502 0.150 Uiso 1 1 calc R U . . .
C5_4 C 0.1865(4) 0.3577(4) 0.26390(15) 0.113(2) Uani 1 1 d D U . . .
H5_4 H 0.1909 0.3355 0.2510 0.135 Uiso 1 1 calc R U . . .
C6_4 C 0.1650(4) 0.4497(4) 0.32138(13) 0.115(2) Uani 1 1 d D U . . .
C7_4 C 0.1615(4) 0.4742(4) 0.33836(14) 0.121(2) Uani 1 1 d D U . . .
C8_4 C 0.1588(4) 0.5065(3) 0.35809(13) 0.125(2) Uani 1 1 d D U . . .
C9_4 C 0.1546(5) 0.5705(4) 0.35867(16) 0.132(3) Uani 1 1 d D U . . .
H9_4 H 0.1498 0.5927 0.3458 0.159 Uiso 1 1 calc R U . . .
C10_4 C 0.1572(5) 0.6018(4) 0.37767(14) 0.133(3) Uani 1 1 d D U . . .
H10_4 H 0.1552 0.6454 0.3776 0.160 Uiso 1 1 calc R U . . .
C11_4 C 0.1627(5) 0.5709(3) 0.39693(14) 0.138(3) Uani 1 1 d D U . . .
C12_4 C 0.1647(4) 0.5062(3) 0.39646(13) 0.122(2) Uani 1 1 d D U . . .
C13_4 C 0.1621(5) 0.4756(4) 0.37731(13) 0.126(3) Uani 1 1 d D U . . .
H13_4 H 0.1626 0.4319 0.3773 0.151 Uiso 1 1 calc R U . . .
C14_4 C 0.1696(4) 0.4699(3) 0.41608(13) 0.119(2) Uani 1 1 d D U . . .
C15_4 C 0.1703(5) 0.5054(4) 0.43568(14) 0.137(3) Uani 1 1 d D U . . .
C16_4 C 0.1689(5) 0.5698(4) 0.43548(15) 0.152(3) Uani 1 1 d D U . . .
C17_4 C 0.1722(5) 0.4744(4) 0.45477(14) 0.135(3) Uani 1 1 d D U . . .
H17_4 H 0.1729 0.4307 0.4549 0.162 Uiso 1 1 calc R U . . .
C18_4 C 0.1731(5) 0.5065(4) 0.47383(14) 0.149(3) Uani 1 1 d D U . . .
C19_4 C 0.1720(7) 0.5709(4) 0.47352(18) 0.164(3) Uani 1 1 d D U . . .
H19_4 H 0.1731 0.5930 0.4865 0.197 Uiso 1 1 calc R U . . .
C20_4 C 0.1692(7) 0.6024(5) 0.45460(15) 0.166(3) Uani 1 1 d D U . . .
H20_4 H 0.1676 0.6460 0.4545 0.199 Uiso 1 1 calc R U . . .
C21_4 C 0.1749(6) 0.4739(6) 0.49365(15) 0.152(3) Uani 1 1 d D U . . .
C22_4 C 0.1778(6) 0.4514(6) 0.51090(15) 0.149(3) Uani 1 1 d D U . . .
C23_4 C 0.1817(5) 0.4226(5) 0.53139(14) 0.146(3) Uani 1 1 d D U . . .
C24_4 C 0.2075(5) 0.3645(4) 0.53335(15) 0.128(3) Uani 1 1 d D U . . .
H24_4 H 0.2224 0.3448 0.5209 0.154 Uiso 1 1 calc R U . . .
C25_4 C 0.1925(6) 0.3625(5) 0.56926(16) 0.149(3) Uani 1 1 d D U . . .
H25_4 H 0.1975 0.3422 0.5825 0.179 Uiso 1 1 calc R U . . .
C26_4 C 0.1646(6) 0.4201(5) 0.56893(18) 0.160(3) Uani 1 1 d D U . . .
H26_4 H 0.1492 0.4380 0.5816 0.192 Uiso 1 1 calc R U . . .
C27_4 C 0.1596(6) 0.4507(5) 0.54980(16) 0.156(3) Uani 1 1 d D U . . .
H27_4 H 0.1415 0.4903 0.5492 0.187 Uiso 1 1 calc R U . . .
C28_4 C 0.1657(8) 0.6704(4) 0.4171(2) 0.191(4) Uani 1 1 d D U . . .
H28A_4 H 0.1786 0.6873 0.4032 0.229 Uiso 1 1 calc R U . . .
H28B_4 H 0.1951 0.6849 0.4280 0.229 Uiso 1 1 calc R U . . .
C29_4 C 0.1002(9) 0.6936(7) 0.4226(3) 0.223(5) Uani 1 1 d D U . . .
H29A_4a H 0.0842 0.6694 0.4347 0.268 Uiso 0.477(13) 1 calc R U P A 1
H29B_4a H 0.1028 0.7370 0.4271 0.268 Uiso 0.477(13) 1 calc R U P A 1
H29A_4b H 0.0875 0.6776 0.4366 0.268 Uiso 0.523(13) 1 calc R U P A 2
H29B_4b H 0.0705 0.6787 0.4118 0.268 Uiso 0.523(13) 1 calc R U P A 2
C30_4a C 0.0553(12) 0.6888(17) 0.4044(5) 0.234(6) Uani 0.477(13) 1 d D U P A 1
H30A_4a H 0.0658 0.6524 0.3957 0.281 Uiso 0.477(13) 1 calc R U P A 1
H30B_4a H 0.0597 0.7256 0.3952 0.281 Uiso 0.477(13) 1 calc R U P A 1
C31_4a C -0.0117(14) 0.6837(17) 0.4115(7) 0.244(7) Uani 0.477(13) 1 d D U P A 1
H31A_4a H -0.0132 0.6608 0.4251 0.293 Uiso 0.477(13) 1 calc R U P A 1
H31B_4a H -0.0279 0.7254 0.4142 0.293 Uiso 0.477(13) 1 calc R U P A 1
C32_4a C -0.0530(18) 0.6515(17) 0.3955(8) 0.249(8) Uani 0.477(13) 1 d D U P A 1
H32A_4a H -0.0336 0.6521 0.3812 0.299 Uiso 0.477(13) 1 calc R U P A 1
H32B_4a H -0.0930 0.6730 0.3945 0.299 Uiso 0.477(13) 1 calc R U P A 1
C33_4a C -0.063(2) 0.5843(16) 0.4029(8) 0.257(12) Uani 0.477(13) 1 d D U P A 1
H33A_4a H -0.0893 0.5629 0.3927 0.385 Uiso 0.477(13) 1 calc R U P A 1
H33B_4a H -0.0229 0.5634 0.4037 0.385 Uiso 0.477(13) 1 calc R U P A 1
H33C_4a H -0.0821 0.5842 0.4169 0.385 Uiso 0.477(13) 1 calc R U P A 1
C30_4b C 0.1009(19) 0.7652(10) 0.4229(5) 0.234(6) Uani 0.523(13) 1 d D U P A 2
H30A_4b H 0.1286 0.7807 0.4116 0.281 Uiso 0.523(13) 1 calc R U P A 2
H30B_4b H 0.0590 0.7811 0.4200 0.281 Uiso 0.523(13) 1 calc R U P A 2
C31_4b C 0.123(2) 0.7881(12) 0.4446(6) 0.242(7) Uani 0.523(13) 1 d D U P A 2
H31A_4b H 0.1633 0.7701 0.4480 0.290 Uiso 0.523(13) 1 calc R U P A 2
H31B_4b H 0.0932 0.7757 0.4557 0.290 Uiso 0.523(13) 1 calc R U P A 2
C32_4b C 0.128(2) 0.8612(12) 0.4437(6) 0.246(8) Uani 0.523(13) 1 d D U P A 2
H32A_4b H 0.1583 0.8739 0.4329 0.295 Uiso 0.523(13) 1 calc R U P A 2
H32B_4b H 0.0875 0.8796 0.4399 0.295 Uiso 0.523(13) 1 calc R U P A 2
C33_4b C 0.148(2) 0.8819(14) 0.4655(6) 0.247(11) Uani 0.523(13) 1 d D U P A 2
H33A_4b H 0.1514 0.9268 0.4658 0.370 Uiso 0.523(13) 1 calc R U P A 2
H33B_4b H 0.1171 0.8690 0.4760 0.370 Uiso 0.523(13) 1 calc R U P A 2
H33C_4b H 0.1875 0.8634 0.4690 0.370 Uiso 0.523(13) 1 calc R U P A 2
C1_6 C 0.2237(14) 0.2520(19) 0.3869(5) 0.114(8) Uani 0.25 1 d D U P B -1
H1_6 H 0.2213 0.2495 0.4020 0.136 Uiso 0.25 1 calc R U P B -1
C6_6 C 0.235(3) 0.3148(17) 0.3786(4) 0.111(8) Uani 0.25 1 d D U P B -1
H6A_6 H 0.2739 0.3315 0.3847 0.133 Uiso 0.25 1 calc R U P B -1
H6B_6 H 0.2012 0.3426 0.3824 0.133 Uiso 0.25 1 calc R U P B -1
C2_6 C 0.216(2) 0.1987(18) 0.3770(4) 0.111(7) Uani 0.25 1 d D U P B -1
H2_6 H 0.2069 0.1621 0.3846 0.133 Uiso 0.25 1 calc R U P B -1
C5_6 C 0.241(3) 0.3101(18) 0.3544(5) 0.108(8) Uani 0.25 1 d D U P B -1
H5A_6 H 0.2093 0.3375 0.3482 0.130 Uiso 0.25 1 calc R U P B -1
H5B_6 H 0.2814 0.3273 0.3504 0.130 Uiso 0.25 1 calc R U P B -1
C3_6 C 0.222(2) 0.1984(19) 0.3547(4) 0.109(7) Uani 0.25 1 d D U P B -1
H3_6 H 0.2161 0.1609 0.3471 0.130 Uiso 0.25 1 calc R U P B -1
C4_6 C 0.2350(16) 0.250(2) 0.3438(4) 0.103(8) Uani 0.25 1 d D U P B -1
H4_6 H 0.2408 0.2471 0.3289 0.123 Uiso 0.25 1 calc R U P B -1
B1_7 B 0.2500 0.7500 0.3750(7) 0.200(6) Uani 1 2 d S TU P . .
F2_7 F 0.2068(7) 0.7262(5) 0.36106(18) 0.219(4) Uani 1 1 d . U . . .
F3_7 F 0.2276(6) 0.7957(4) 0.38704(16) 0.202(4) Uani 1 1 d . U . . .
B1_8 B 0.2500 0.7500 0.2500 0.094(4) Uani 1 4 d S TU P . .
F2_8 F 0.3011(3) 0.7501(3) 0.26279(10) 0.1156(18) Uani 1 1 d . U . . .
N1_9 N 0.2500 0.2500 0.59726(19) 0.137(8) Uani 1 4 d DS TU P . .
C2_9 C 0.2500 0.2500 0.6137(3) 0.177(9) Uani 1 4 d DS TU P . .
C3_9 C 0.2500 0.2500 0.6353(2) 0.161(10) Uani 1 4 d DS TU P . .
H3A_9 H 0.2913 0.2547 0.6404 0.193 Uiso 0.25 1 d R U P . .
H3B_9 H 0.2334 0.2119 0.6404 0.193 Uiso 0.25 1 d R U P . .
H3C_9 H 0.2253 0.2835 0.6404 0.193 Uiso 0.25 1 d R U P . .

loop_
_atom_site_aniso_label
_atom_site_aniso_U_11
_atom_site_aniso_U_22
_atom_site_aniso_U_33
_atom_site_aniso_U_23
_atom_site_aniso_U_13
_atom_site_aniso_U_12
Pd1_1 0.0613(5) 0.0613(5) 0.0867(9) 0.000 0.000 0.000
Pd2_1 0.0688(6) 0.0688(6) 0.1242(13) 0.000 0.000 0.000
Pd3_1 0.0995(8) 0.0995(8) 0.0876(10) 0.000 0.000 0.000
Pd4_1 0.0966(8) 0.0966(8) 0.1021(12) 0.000 0.000 0.000
Cl1_2 0.095(2) 0.095(2) 0.100(3) 0.000 0.000 0.000
Cl2_2 0.132(3) 0.132(3) 0.120(5) 0.000 0.000 0.000
O1_3 0.108(4) 0.065(3) 0.145(5) 0.003(3) 0.000(4) -0.012(3)
N1_3 0.109(5) 0.098(4) 0.110(4) 0.002(3) -0.002(4) -0.003(4)
C1_3 0.100(5) 0.101(5) 0.117(5) 0.000(4) 0.003(4) -0.009(4)
N2_3 0.091(4) 0.068(3) 0.124(4) 0.005(3) 0.000(3) -0.001(3)
C2_3 0.097(5) 0.099(4) 0.125(4) 0.000(3) -0.002(4) -0.010(4)
N3_3 0.055(3) 0.057(3) 0.113(4) -0.002(2) -0.002(3) 0.004(2)
C3_3 0.097(5) 0.103(5) 0.134(5) 0.005(4) 0.005(4) -0.003(4)
C4_3 0.107(5) 0.103(5) 0.123(5) 0.004(4) 0.008(4) 0.000(4)
C5_3 0.118(5) 0.100(5) 0.115(5) 0.005(4) 0.004(4) -0.006(4)
C6_3 0.095(5) 0.102(5) 0.131(5) -0.005(4) -0.002(4) -0.004(4)
C7_3 0.089(5) 0.094(5) 0.129(5) 0.000(4) -0.006(4) -0.005(4)
C8_3 0.093(4) 0.086(4) 0.133(4) -0.005(3) -0.005(4) -0.007(3)
C9_3 0.100(5) 0.085(4) 0.132(5) -0.001(3) -0.005(4) -0.007(4)
C10_3 0.101(5) 0.081(4) 0.131(5) 0.003(3) -0.003(4) -0.008(4)
C11_3 0.090(4) 0.072(3) 0.127(4) 0.001(3) -0.006(3) -0.008(3)
C12_3 0.098(4) 0.071(3) 0.130(4) -0.003(3) -0.004(3) -0.006(3)
C13_3 0.104(5) 0.078(4) 0.131(4) -0.008(3) -0.005(4) -0.014(4)
C14_3 0.094(5) 0.065(3) 0.130(4) 0.000(3) -0.007(4) -0.001(3)
C15_3 0.086(4) 0.064(3) 0.128(4) 0.003(3) -0.001(3) -0.006(3)
C16_3 0.096(4) 0.062(3) 0.126(4) 0.005(3) -0.001(3) -0.008(3)
C17_3 0.088(5) 0.070(4) 0.134(4) 0.010(3) 0.000(4) -0.008(3)
C18_3 0.089(4) 0.076(4) 0.132(4) 0.008(3) 0.000(4) -0.007(3)
C19_3 0.107(5) 0.073(4) 0.127(5) 0.004(3) -0.002(4) -0.008(4)
C20_3 0.116(5) 0.067(4) 0.128(5) 0.008(3) -0.003(4) -0.010(4)
C21_3 0.087(5) 0.068(4) 0.137(5) 0.007(3) -0.003(4) -0.012(3)
C22_3 0.090(5) 0.065(4) 0.129(5) 0.003(3) -0.004(4) -0.012(3)
C23_3 0.085(4) 0.066(3) 0.125(4) 0.002(3) -0.003(3) -0.004(3)
C24_3 0.053(3) 0.061(3) 0.118(4) 0.003(3) -0.003(3) 0.002(3)
C25_3 0.084(4) 0.067(4) 0.115(4) 0.003(3) -0.010(3) -0.004(3)
C26_3 0.113(5) 0.080(4) 0.127(5) 0.005(3) -0.014(4) -0.019(4)
C27_3 0.116(5) 0.067(4) 0.133(5) 0.004(3) -0.005(4) -0.017(4)
C28_3 0.085(4) 0.060(3) 0.133(5) 0.006(3) -0.004(4) -0.006(3)
C29_3 0.091(4) 0.048(3) 0.162(6) 0.003(3) -0.006(4) 0.001(3)
C30_3 0.123(6) 0.046(3) 0.191(7) -0.005(4) 0.006(5) -0.016(3)
C31_3 0.155(7) 0.102(6) 0.238(9) -0.002(6) 0.010(6) -0.032(5)
C32_3 0.187(9) 0.121(7) 0.284(11) 0.000(7) 0.016(8) -0.039(7)
C33_3 0.195(11) 0.152(11) 0.339(17) 0.003(12) 0.019(11) -0.053(9)
O1_4 0.099(4) 0.051(3) 0.206(6) 0.009(3) 0.004(4) 0.009(3)
N1_4 0.056(3) 0.064(3) 0.187(6) 0.007(3) -0.004(3) -0.002(3)
C1_4 0.062(4) 0.066(4) 0.189(6) 0.008(4) -0.003(4) 0.004(3)
N2_4 0.195(7) 0.076(4) 0.213(6) 0.010(4) 0.017(5) 0.019(4)
C2_4 0.072(4) 0.064(4) 0.203(6) 0.001(3) -0.008(4) 0.005(3)
N3_4 0.132(6) 0.112(5) 0.143(5) -0.005(4) 0.019(5) 0.019(5)
C3_4 0.081(5) 0.076(4) 0.209(6) 0.004(4) -0.012(4) 0.014(4)
C4_4 0.084(5) 0.084(4) 0.208(7) 0.009(4) -0.012(5) 0.014(4)
C5_4 0.070(4) 0.078(4) 0.190(6) 0.008(4) -0.004(4) 0.008(3)
C6_4 0.068(4) 0.071(4) 0.207(6) 0.001(4) -0.006(4) 0.022(4)
C7_4 0.087(5) 0.066(4) 0.209(6) 0.004(4) 0.000(5) 0.023(4)
C8_4 0.095(5) 0.072(4) 0.206(6) 0.004(4) 0.010(4) 0.026(4)
C9_4 0.118(6) 0.069(4) 0.210(6) 0.006(4) 0.017(5) 0.025(4)
C10_4 0.132(6) 0.059(4) 0.208(6) 0.009(4) 0.019(5) 0.018(4)
C11_4 0.146(6) 0.063(4) 0.206(6) 0.010(3) 0.018(5) 0.027(4)
C12_4 0.105(5) 0.061(3) 0.200(5) 0.011(3) 0.018(4) 0.028(3)
C13_4 0.103(5) 0.068(4) 0.207(6) 0.006(4) 0.008(5) 0.019(4)
C14_4 0.096(5) 0.061(3) 0.200(6) 0.013(3) 0.015(4) 0.020(3)
C15_4 0.136(6) 0.079(4) 0.198(5) 0.016(3) 0.020(4) 0.024(4)
C16_4 0.173(7) 0.079(4) 0.205(6) 0.012(4) 0.020(5) 0.029(4)
C17_4 0.140(7) 0.072(4) 0.193(6) 0.020(4) 0.023(5) 0.034(4)
C18_4 0.164(7) 0.093(5) 0.188(6) 0.012(4) 0.021(5) 0.032(5)
C19_4 0.190(8) 0.100(5) 0.202(7) 0.013(5) 0.019(6) 0.024(5)
C20_4 0.197(8) 0.093(5) 0.209(7) 0.011(4) 0.019(6) 0.032(5)
C21_4 0.160(7) 0.111(6) 0.184(6) 0.010(5) 0.023(6) 0.025(6)
C22_4 0.152(7) 0.119(6) 0.176(6) 0.010(5) 0.023(6) 0.031(6)
C23_4 0.145(6) 0.121(5) 0.172(6) 0.002(4) 0.024(5) 0.027(5)
C24_4 0.120(6) 0.118(6) 0.148(6) 0.002(4) 0.019(5) 0.025(5)
C25_4 0.166(7) 0.126(6) 0.155(6) -0.006(5) 0.024(5) 0.037(6)
C26_4 0.175(8) 0.133(6) 0.173(7) -0.006(5) 0.028(6) 0.040(6)
C27_4 0.166(8) 0.128(6) 0.175(6) -0.003(5) 0.026(6) 0.035(6)
C28_4 0.247(9) 0.082(5) 0.244(8) 0.005(5) 0.022(7) 0.022(5)
C29_4 0.266(10) 0.117(7) 0.286(10) -0.005(7) 0.024(8) 0.041(7)
C30_4a 0.268(12) 0.139(10) 0.296(13) -0.002(10) 0.019(10) 0.036(10)
C31_4a 0.273(13) 0.155(12) 0.305(15) -0.001(12) 0.020(12) 0.028(11)
C32_4a 0.278(15) 0.159(14) 0.310(17) -0.001(14) 0.017(13) 0.022(13)
C33_4a 0.30(2) 0.162(16) 0.31(2) 0.002(16) 0.00(2) 0.014(15)
C30_4b 0.282(13) 0.119(8) 0.301(13) -0.013(9) 0.026(11) 0.049(9)
C31_4b 0.292(15) 0.123(10) 0.311(15) -0.019(10) 0.021(13) 0.054(10)
C32_4b 0.300(17) 0.122(11) 0.316(17) -0.020(11) 0.022(15) 0.056(12)
C33_4b 0.31(2) 0.116(15) 0.32(2) -0.019(14) 0.025(18) 0.052(16)
C1_6 0.127(16) 0.115(13) 0.098(10) 0.011(12) -0.005(8) 0.011(14)
C6_6 0.125(16) 0.115(13) 0.093(10) 0.007(12) -0.006(9) 0.010(14)
C2_6 0.125(16) 0.114(13) 0.094(10) 0.015(12) -0.003(9) 0.012(14)
C5_6 0.123(16) 0.111(12) 0.092(10) 0.008(12) -0.006(9) 0.013(14)
C3_6 0.123(16) 0.111(12) 0.091(10) 0.015(12) -0.003(9) 0.010(15)
C4_6 0.121(17) 0.108(13) 0.079(9) 0.012(12) -0.003(8) 0.011(15)
B1_7 0.304(15) 0.092(9) 0.205(12) 0.000 0.000 0.066(9)
F2_7 0.324(13) 0.115(6) 0.217(9) 0.044(5) -0.015(7) 0.025(7)
F3_7 0.326(12) 0.083(4) 0.198(8) 0.025(4) 0.047(7) 0.047(6)
B1_8 0.097(6) 0.097(6) 0.089(9) 0.000 0.000 0.006(7)
F2_8 0.110(4) 0.106(4) 0.131(5) 0.007(3) -0.025(3) 0.007(3)
N1_9 0.189(12) 0.189(12) 0.034(5) 0.000 0.000 0.000
C2_9 0.238(14) 0.238(14) 0.056(6) 0.000 0.000 0.000
C3_9 0.216(16) 0.216(16) 0.050(7) 0.000 0.000 0.000

loop_
_atom_type_symbol
_atom_type_description
_atom_type_scat_dispersion_real
_atom_type_scat_dispersion_imag
_atom_type_scat_source
C C 0.0015 0.0009 'International Tables Vol C Tables 4.2.6.8 and 6.1.1.4'
Pd Pd -1.9556 0.6546 'International Tables Vol C Tables 4.2.6.8 and 6.1.1.4'
Cl Cl 0.0998 0.0984 'International Tables Vol C Tables 4.2.6.8 and 6.1.1.4'
B B 0.0004 0.0004 'International Tables Vol C Tables 4.2.6.8 and 6.1.1.4'
F F 0.0096 0.0061 'International Tables Vol C Tables 4.2.6.8 and 6.1.1.4'
N N 0.0030 0.0019 'International Tables Vol C Tables 4.2.6.8 and 6.1.1.4'
O O 0.0056 0.0036 'International Tables Vol C Tables 4.2.6.8 and 6.1.1.4'
H H 0.0000 0.0000 'International Tables Vol C Tables 4.2.6.8 and 6.1.1.4'

loop_
_geom_angle_atom_site_label_1
_geom_angle_atom_site_label_2
_geom_angle_atom_site_label_3
_geom_angle
_geom_angle_site_symmetry_1
_geom_angle_site_symmetry_3
_geom_angle_publ_flag
N3_3 Pd1_1 N3_3 89.980(6) 2 4 ?
N3_3 Pd1_1 N3_3 89.980(7) 2 3 ?
N3_3 Pd1_1 N3_3 177.9(3) 4 3 ?
N3_3 Pd1_1 N3_3 177.9(3) 2 . ?
N3_3 Pd1_1 N3_3 89.980(7) 4 . ?
N3_3 Pd1_1 N3_3 89.980(7) 3 . ?
N1_4 Pd2_1 N1_4 89.994(5) . 4 ?
N1_4 Pd2_1 N1_4 89.995(5) . 3 ?
N1_4 Pd2_1 N1_4 178.9(5) 4 3 ?
N1_4 Pd2_1 N1_4 178.9(5) . 2 ?
N1_4 Pd2_1 N1_4 89.995(5) 4 2 ?
N1_4 Pd2_1 N1_4 89.995(5) 3 2 ?
N1_3 Pd3_1 N1_3 178.8(4) . 2 ?
N1_3 Pd3_1 N1_3 89.995(5) . 4 ?
N1_3 Pd3_1 N1_3 89.994(4) 2 4 ?
N1_3 Pd3_1 N1_3 89.992(4) . 3 ?
N1_3 Pd3_1 N1_3 89.994(5) 2 3 ?
N1_3 Pd3_1 N1_3 178.8(4) 4 3 ?
N3_4 Pd4_1 N3_4 179.2(5) 4 3 ?
N3_4 Pd4_1 N3_4 89.998(4) 4 2 ?
N3_4 Pd4_1 N3_4 89.998(5) 3 2 ?
N3_4 Pd4_1 N3_4 89.998(5) 4 . ?
N3_4 Pd4_1 N3_4 89.997(4) 3 . ?
N3_4 Pd4_1 N3_4 179.3(5) 2 . ?
C1_3 N1_3 C5_3 119.0(7) . . ?
C1_3 N1_3 Pd3_1 117.5(5) . . ?
C5_3 N1_3 Pd3_1 123.4(6) . . ?
N1_3 C1_3 C2_3 122.5(7) . . ?
N1_3 C1_3 H1_3 118.8 . . ?
C2_3 C1_3 H1_3 118.8 . . ?
C11_3 N2_3 C16_3 121.8(6) . . ?
C11_3 N2_3 C28_3 120.0(6) . . ?
C16_3 N2_3 C28_3 118.1(6) . . ?
C3_3 C2_3 C1_3 117.8(6) . . ?
C3_3 C2_3 C6_3 121.6(7) . . ?
C1_3 C2_3 C6_3 120.5(7) . . ?
C24_3 N3_3 C25_3 119.6(6) . . ?
C24_3 N3_3 Pd1_1 120.4(4) . . ?
C25_3 N3_3 Pd1_1 120.0(5) . . ?
C4_3 C3_3 C2_3 119.6(8) . . ?
C4_3 C3_3 H3_3 120.2 . . ?
C2_3 C3_3 H3_3 120.2 . . ?
C3_3 C4_3 C5_3 119.3(8) . . ?
C3_3 C4_3 H4_3 120.4 . . ?
C5_3 C4_3 H4_3 120.4 . . ?
N1_3 C5_3 C4_3 121.9(8) . . ?
N1_3 C5_3 H5_3 119.1 . . ?
C4_3 C5_3 H5_3 119.1 . . ?
C7_3 C6_3 C2_3 176.1(11) . . ?
C6_3 C7_3 C8_3 174.4(10) . . ?
C9_3 C8_3 C13_3 118.3(6) . . ?
C9_3 C8_3 C7_3 120.3(7) . . ?
C13_3 C8_3 C7_3 121.4(7) . . ?
C10_3 C9_3 C8_3 121.5(7) . . ?
C10_3 C9_3 H9_3 119.3 . . ?
C8_3 C9_3 H9_3 119.3 . . ?
C9_3 C10_3 C11_3 120.9(7) . . ?
C9_3 C10_3 H10_3 119.5 . . ?
C11_3 C10_3 H10_3 119.5 . . ?
N2_3 C11_3 C10_3 122.1(6) . . ?
N2_3 C11_3 C12_3 120.0(6) . . ?
C10_3 C11_3 C12_3 117.9(6) . . ?
C13_3 C12_3 C11_3 120.9(6) . . ?
C13_3 C12_3 C14_3 117.3(6) . . ?
C11_3 C12_3 C14_3 121.7(6) . . ?
C8_3 C13_3 C12_3 120.4(7) . . ?
C8_3 C13_3 H13_3 119.8 . . ?
C12_3 C13_3 H13_3 119.8 . . ?
O1_3 C14_3 C12_3 122.6(7) . . ?
O1_3 C14_3 C15_3 122.6(6) . . ?
C12_3 C14_3 C15_3 114.8(6) . . ?
C17_3 C15_3 C16_3 120.6(6) . . ?
C17_3 C15_3 C14_3 118.2(6) . . ?
C16_3 C15_3 C14_3 121.2(6) . . ?
C20_3 C16_3 C15_3 117.8(6) . . ?
C20_3 C16_3 N2_3 121.9(6) . . ?
C15_3 C16_3 N2_3 120.2(6) . . ?
C15_3 C17_3 C18_3 121.2(6) . . ?
C15_3 C17_3 H17_3 119.4 . . ?
C18_3 C17_3 H17_3 119.4 . . ?
C17_3 C18_3 C19_3 118.3(6) . . ?
C17_3 C18_3 C21_3 121.0(7) . . ?
C19_3 C18_3 C21_3 120.8(7) . . ?
C20_3 C19_3 C18_3 120.2(7) . . ?
C20_3 C19_3 H19_3 119.9 . . ?
C18_3 C19_3 H19_3 119.9 . . ?
C19_3 C20_3 C16_3 121.9(7) . . ?
C19_3 C20_3 H20_3 119.1 . . ?
C16_3 C20_3 H20_3 119.1 . . ?
C22_3 C21_3 C18_3 177.4(10) . . ?
C21_3 C22_3 C23_3 174.7(9) . . ?
C27_3 C23_3 C24_3 117.3(6) . . ?
C27_3 C23_3 C22_3 123.5(6) . . ?
C24_3 C23_3 C22_3 118.9(6) . . ?
N3_3 C24_3 C23_3 122.2(6) . . ?
N3_3 C24_3 H24_3 118.9 . . ?
C23_3 C24_3 H24_3 118.9 . . ?
N3_3 C25_3 C26_3 122.1(7) . . ?
N3_3 C25_3 H25_3 118.9 . . ?
C26_3 C25_3 H25_3 118.9 . . ?
C25_3 C26_3 C27_3 117.9(7) . . ?
C25_3 C26_3 H26_3 121.1 . . ?
C27_3 C26_3 H26_3 121.1 . . ?
C23_3 C27_3 C26_3 120.7(7) . . ?
C23_3 C27_3 H27_3 119.6 . . ?
C26_3 C27_3 H27_3 119.6 . . ?
N2_3 C28_3 C29_3 112.0(6) . . ?
N2_3 C28_3 H28A_3 109.2 . . ?
C29_3 C28_3 H28A_3 109.2 . . ?
N2_3 C28_3 H28B_3 109.2 . . ?
C29_3 C28_3 H28B_3 109.2 . . ?
H28A_3 C28_3 H28B_3 107.9 . . ?
C30_3 C29_3 C28_3 114.1(7) . . ?
C30_3 C29_3 H29A_3 108.7 . . ?
C28_3 C29_3 H29A_3 108.7 . . ?
C30_3 C29_3 H29B_3 108.7 . . ?
C28_3 C29_3 H29B_3 108.7 . . ?
H29A_3 C29_3 H29B_3 107.6 . . ?
C29_3 C30_3 C31_3 109.8(9) . . ?
C29_3 C30_3 H30A_3 109.7 . . ?
C31_3 C30_3 H30A_3 109.7 . . ?
C29_3 C30_3 H30B_3 109.7 . . ?
C31_3 C30_3 H30B_3 109.7 . . ?
H30A_3 C30_3 H30B_3 108.2 . . ?
C32_3 C31_3 C30_3 123.6(13) . . ?
C32_3 C31_3 H31A_3 106.4 . . ?
C30_3 C31_3 H31A_3 106.4 . . ?
C32_3 C31_3 H31B_3 106.4 . . ?
C30_3 C31_3 H31B_3 106.4 . . ?
H31A_3 C31_3 H31B_3 106.5 . . ?
C31_3 C32_3 C33_3 110.4(14) . . ?
C31_3 C32_3 H32A_3 109.6 . . ?
C33_3 C32_3 H32A_3 109.6 . . ?
C31_3 C32_3 H32B_3 109.6 . . ?
C33_3 C32_3 H32B_3 109.6 . . ?
H32A_3 C32_3 H32B_3 108.1 . . ?
C32_3 C33_3 H33A_3 109.5 . . ?
C32_3 C33_3 H33B_3 109.5 . . ?
H33A_3 C33_3 H33B_3 109.5 . . ?
C32_3 C33_3 H33C_3 109.5 . . ?
H33A_3 C33_3 H33C_3 109.5 . . ?
H33B_3 C33_3 H33C_3 109.5 . . ?
C1_4 N1_4 C5_4 119.0(7) . . ?
C1_4 N1_4 Pd2_1 119.9(5) . . ?
C5_4 N1_4 Pd2_1 121.1(6) . . ?
N1_4 C1_4 C2_4 122.0(7) . . ?
N1_4 C1_4 H1_4 119.0 . . ?
C2_4 C1_4 H1_4 119.0 . . ?
C11_4 N2_4 C16_4 120.2(7) . . ?
C11_4 N2_4 C28_4 121.5(8) . . ?
C16_4 N2_4 C28_4 118.2(8) . . ?
C3_4 C2_4 C1_4 117.5(7) . . ?
C3_4 C2_4 C6_4 123.2(7) . . ?
C1_4 C2_4 C6_4 119.3(7) . . ?
C25_4 N3_4 C24_4 118.6(8) . . ?
C25_4 N3_4 Pd4_1 122.8(7) . . ?
C24_4 N3_4 Pd4_1 118.6(6) . . ?
C2_4 C3_4 C4_4 120.8(7) . . ?
C2_4 C3_4 H3_4 119.6 . . ?
C4_4 C3_4 H3_4 119.6 . . ?
C5_4 C4_4 C3_4 117.4(8) . . ?
C5_4 C4_4 H4_4 121.3 . . ?
C3_4 C4_4 H4_4 121.3 . . ?
N1_4 C5_4 C4_4 123.2(8) . . ?
N1_4 C5_4 H5_4 118.4 . . ?
C4_4 C5_4 H5_4 118.4 . . ?
C7_4 C6_4 C2_4 178.6(9) . . ?
C6_4 C7_4 C8_4 176.8(11) . . ?
C13_4 C8_4 C9_4 117.7(7) . . ?
C13_4 C8_4 C7_4 121.2(7) . . ?
C9_4 C8_4 C7_4 121.1(7) . . ?
C10_4 C9_4 C8_4 120.9(8) . . ?
C10_4 C9_4 H9_4 119.6 . . ?
C8_4 C9_4 H9_4 119.6 . . ?
C9_4 C10_4 C11_4 121.5(8) . . ?
C9_4 C10_4 H10_4 119.3 . . ?
C11_4 C10_4 H10_4 119.3 . . ?
C10_4 C11_4 N2_4 121.7(7) . . ?
C10_4 C11_4 C12_4 117.8(7) . . ?
N2_4 C11_4 C12_4 120.5(7) . . ?
C13_4 C12_4 C11_4 120.0(7) . . ?
C13_4 C12_4 C14_4 118.6(6) . . ?
C11_4 C12_4 C14_4 121.4(7) . . ?
C12_4 C13_4 C8_4 122.0(7) . . ?
C12_4 C13_4 H13_4 119.0 . . ?
C8_4 C13_4 H13_4 119.0 . . ?
O1_4 C14_4 C15_4 124.3(7) . . ?
O1_4 C14_4 C12_4 120.3(7) . . ?
C15_4 C14_4 C12_4 115.4(6) . . ?
C17_4 C15_4 C16_4 119.9(7) . . ?
C17_4 C15_4 C14_4 118.6(7) . . ?
C16_4 C15_4 C14_4 121.5(7) . . ?
C20_4 C16_4 C15_4 119.9(8) . . ?
C20_4 C16_4 N2_4 119.2(7) . . ?
C15_4 C16_4 N2_4 120.9(7) . . ?
C15_4 C17_4 C18_4 120.4(7) . . ?
C15_4 C17_4 H17_4 119.8 . . ?
C18_4 C17_4 H17_4 119.8 . . ?
C17_4 C18_4 C19_4 119.4(7) . . ?
C17_4 C18_4 C21_4 120.1(8) . . ?
C19_4 C18_4 C21_4 120.4(8) . . ?
C20_4 C19_4 C18_4 120.7(9) . . ?
C20_4 C19_4 H19_4 119.6 . . ?
C18_4 C19_4 H19_4 119.6 . . ?
C19_4 C20_4 C16_4 119.6(9) . . ?
C19_4 C20_4 H20_4 120.2 . . ?
C16_4 C20_4 H20_4 120.2 . . ?
C22_4 C21_4 C18_4 174.4(14) . . ?
C21_4 C22_4 C23_4 178.4(14) . . ?
C24_4 C23_4 C27_4 117.6(7) . . ?
C24_4 C23_4 C22_4 120.0(9) . . ?
C27_4 C23_4 C22_4 122.4(9) . . ?
N3_4 C24_4 C23_4 123.3(8) . . ?
N3_4 C24_4 H24_4 118.3 . . ?
C23_4 C24_4 H24_4 118.3 . . ?
N3_4 C25_4 C26_4 122.6(9) . . ?
N3_4 C25_4 H25_4 118.7 . . ?
C26_4 C25_4 H25_4 118.7 . . ?
C27_4 C26_4 C25_4 118.7(9) . . ?
C27_4 C26_4 H26_4 120.6 . . ?
C25_4 C26_4 H26_4 120.6 . . ?
C26_4 C27_4 C23_4 119.2(9) . . ?
C26_4 C27_4 H27_4 120.4 . . ?
C23_4 C27_4 H27_4 120.4 . . ?
N2_4 C28_4 C29_4 110.2(11) . . ?
N2_4 C28_4 H28A_4 109.6 . . ?
C29_4 C28_4 H28A_4 109.6 . . ?
N2_4 C28_4 H28B_4 109.6 . . ?
C29_4 C28_4 H28B_4 109.6 . . ?
H28A_4 C28_4 H28B_4 108.1 . . ?
C30_4a C29_4 C28_4 113.8(17) . . ?
C28_4 C29_4 C30_4b 108.6(18) . . ?
C30_4a C29_4 H29A_4a 108.8 . . ?
C28_4 C29_4 H29A_4a 108.8 . . ?
C30_4a C29_4 H29B_4a 108.8 . . ?
C28_4 C29_4 H29B_4a 108.8 . . ?
H29A_4a C29_4 H29B_4a 107.7 . . ?
C28_4 C29_4 H29A_4b 110.0 . . ?
C30_4b C29_4 H29A_4b 110.0 . . ?
C28_4 C29_4 H29B_4b 110.0 . . ?
C30_4b C29_4 H29B_4b 110.0 . . ?
H29A_4b C29_4 H29B_4b 108.3 . . ?
C29_4 C30_4a C31_4a 114(2) . . ?
C29_4 C30_4a H30A_4a 108.8 . . ?
C31_4a C30_4a H30A_4a 108.9 . . ?
C29_4 C30_4a H30B_4a 108.9 . . ?
C31_4a C30_4a H30B_4a 108.8 . . ?
H30A_4a C30_4a H30B_4a 107.7 . . ?
C32_4a C31_4a C30_4a 114(3) . . ?
C32_4a C31_4a H31A_4a 108.8 . . ?
C30_4a C31_4a H31A_4a 108.8 . . ?
C32_4a C31_4a H31B_4a 108.8 . . ?
C30_4a C31_4a H31B_4a 108.8 . . ?
H31A_4a C31_4a H31B_4a 107.7 . . ?
C31_4a C32_4a C33_4a 108(3) . . ?
C31_4a C32_4a H32A_4a 110.0 . . ?
C33_4a C32_4a H32A_4a 110.0 . . ?
C31_4a C32_4a H32B_4a 110.0 . . ?
C33_4a C32_4a H32B_4a 110.0 . . ?
H32A_4a C32_4a H32B_4a 108.4 . . ?
C32_4a C33_4a H33A_4a 109.5 . . ?
C32_4a C33_4a H33B_4a 109.5 . . ?
H33A_4a C33_4a H33B_4a 109.5 . . ?
C32_4a C33_4a H33C_4a 109.5 . . ?
H33A_4a C33_4a H33C_4a 109.5 . . ?
H33B_4a C33_4a H33C_4a 109.5 . . ?
C31_4b C30_4b C29_4 110(2) . . ?
C31_4b C30_4b H30A_4b 109.7 . . ?
C29_4 C30_4b H30A_4b 109.7 . . ?
C31_4b C30_4b H30B_4b 109.7 . . ?
C29_4 C30_4b H30B_4b 109.7 . . ?
H30A_4b C30_4b H30B_4b 108.2 . . ?
C30_4b C31_4b C32_4b 108(2) . . ?
C30_4b C31_4b H31A_4b 110.0 . . ?
C32_4b C31_4b H31A_4b 110.0 . . ?
C30_4b C31_4b H31B_4b 110.0 . . ?
C32_4b C31_4b H31B_4b 110.0 . . ?
H31A_4b C31_4b H31B_4b 108.4 . . ?
C33_4b C32_4b C31_4b 107(2) . . ?
C33_4b C32_4b H32A_4b 110.4 . . ?
C31_4b C32_4b H32A_4b 110.4 . . ?
C33_4b C32_4b H32B_4b 110.4 . . ?
C31_4b C32_4b H32B_4b 110.4 . . ?
H32A_4b C32_4b H32B_4b 108.6 . . ?
C32_4b C33_4b H33A_4b 109.5 . . ?
C32_4b C33_4b H33B_4b 109.5 . . ?
H33A_4b C33_4b H33B_4b 109.5 . . ?
C32_4b C33_4b H33C_4b 109.5 . . ?
H33A_4b C33_4b H33C_4b 109.5 . . ?
H33B_4b C33_4b H33C_4b 109.5 . . ?
C2_6 C1_6 C6_6 131(3) . . ?
C2_6 C1_6 H1_6 114.5 . . ?
C6_6 C1_6 H1_6 114.5 . . ?
C1_6 C6_6 C5_6 108(2) . . ?
C1_6 C6_6 H6A_6 110.2 . . ?
C5_6 C6_6 H6A_6 110.2 . . ?
C1_6 C6_6 H6B_6 110.2 . . ?
C5_6 C6_6 H6B_6 110.2 . . ?
H6A_6 C6_6 H6B_6 108.5 . . ?
C1_6 C2_6 C3_6 118(3) . . ?
C1_6 C2_6 H2_6 121.2 . . ?
C3_6 C2_6 H2_6 121.2 . . ?
C4_6 C5_6 C6_6 120(2) . . ?
C4_6 C5_6 H5A_6 107.3 . . ?
C6_6 C5_6 H5A_6 107.3 . . ?
C4_6 C5_6 H5B_6 107.3 . . ?
C6_6 C5_6 H5B_6 107.3 . . ?
H5A_6 C5_6 H5B_6 106.9 . . ?
C4_6 C3_6 C2_6 122(2) . . ?
C4_6 C3_6 H3_6 119.2 . . ?
C2_6 C3_6 H3_6 119.2 . . ?
C3_6 C4_6 C5_6 122(2) . . ?
C3_6 C4_6 H4_6 119.0 . . ?
C5_6 C4_6 H4_6 119.0 . . ?
F3_7 B1_7 F3_7 111(3) . 2_565 ?
F3_7 B1_7 F2_7 112.8(8) . . ?
F3_7 B1_7 F2_7 109.1(6) 2_565 . ?
F3_7 B1_7 F2_7 109.1(6) . 2_565 ?
F3_7 B1_7 F2_7 112.8(8) 2_565 2_565 ?
F2_7 B1_7 F2_7 102(3) . 2_565 ?
F2_8 B1_8 F2_8 110.3(5) . 8_665 ?
F2_8 B1_8 F2_8 108.2(6) . 2_565 ?
F2_8 B1_8 F2_8 110.0(5) 8_665 2_565 ?
F2_8 B1_8 F2_8 110.0(5) . 7_455 ?
F2_8 B1_8 F2_8 108.2(6) 8_665 7_455 ?
F2_8 B1_8 F2_8 110.3(5) 2_565 7_455 ?
N1_9 C2_9 C3_9 180.0 . . ?
C2_9 C3_9 H3A_9 109.5 . . ?
C2_9 C3_9 H3B_9 109.5 . . ?
H3A_9 C3_9 H3B_9 109.5 . . ?
C2_9 C3_9 H3C_9 109.5 . . ?
H3A_9 C3_9 H3C_9 109.5 . . ?
H3B_9 C3_9 H3C_9 109.5 . . ?

loop_
_geom_bond_atom_site_label_1
_geom_bond_atom_site_label_2
_geom_bond_distance
_geom_bond_site_symmetry_2
_geom_bond_publ_flag
Pd1_1 N3_3 2.036(5) 2 ?
Pd1_1 N3_3 2.036(5) 4 ?
Pd1_1 N3_3 2.036(5) 3 ?
Pd1_1 N3_3 2.036(5) . ?
Pd2_1 N1_4 2.011(6) . ?
Pd2_1 N1_4 2.011(6) 4 ?
Pd2_1 N1_4 2.011(6) 3 ?
Pd2_1 N1_4 2.011(6) 2 ?
Pd3_1 N1_3 2.015(7) . ?
Pd3_1 N1_3 2.015(7) 2 ?
Pd3_1 N1_3 2.015(7) 4 ?
Pd3_1 N1_3 2.015(7) 3 ?
Pd4_1 N3_4 2.021(8) 4 ?
Pd4_1 N3_4 2.021(8) 3 ?
Pd4_1 N3_4 2.021(8) 2 ?
Pd4_1 N3_4 2.021(8) . ?
O1_3 C14_3 1.215(7) . ?
N1_3 C1_3 1.330(7) . ?
N1_3 C5_3 1.341(8) . ?
C1_3 C2_3 1.398(8) . ?
C1_3 H1_3 0.9500 . ?
N2_3 C11_3 1.381(8) . ?
N2_3 C16_3 1.402(8) . ?
N2_3 C28_3 1.477(8) . ?
C2_3 C3_3 1.390(9) . ?
C2_3 C6_3 1.432(7) . ?
N3_3 C24_3 1.324(7) . ?
N3_3 C25_3 1.333(7) . ?
C3_3 C4_3 1.366(8) . ?
C3_3 H3_3 0.9500 . ?
C4_3 C5_3 1.387(10) . ?
C4_3 H4_3 0.9500 . ?
C5_3 H5_3 0.9500 . ?
C6_3 C7_3 1.193(7) . ?
C7_3 C8_3 1.435(7) . ?
C8_3 C9_3 1.385(8) . ?
C8_3 C13_3 1.389(7) . ?
C9_3 C10_3 1.380(8) . ?
C9_3 H9_3 0.9500 . ?
C10_3 C11_3 1.387(7) . ?
C10_3 H10_3 0.9500 . ?
C11_3 C12_3 1.399(8) . ?
C12_3 C13_3 1.394(8) . ?
C12_3 C14_3 1.473(8) . ?
C13_3 H13_3 0.9500 . ?
C14_3 C15_3 1.476(8) . ?
C15_3 C17_3 1.383(8) . ?
C15_3 C16_3 1.395(7) . ?
C16_3 C20_3 1.386(7) . ?
C17_3 C18_3 1.388(7) . ?
C17_3 H17_3 0.9500 . ?
C18_3 C19_3 1.396(8) . ?
C18_3 C21_3 1.427(7) . ?
C19_3 C20_3 1.377(7) . ?
C19_3 H19_3 0.9500 . ?
C20_3 H20_3 0.9500 . ?
C21_3 C22_3 1.192(7) . ?
C22_3 C23_3 1.436(6) . ?
C23_3 C27_3 1.373(8) . ?
C23_3 C24_3 1.394(7) . ?
C24_3 H24_3 0.9500 . ?
C25_3 C26_3 1.376(9) . ?
C25_3 H25_3 0.9500 . ?
C26_3 C27_3 1.382(8) . ?
C26_3 H26_3 0.9500 . ?
C27_3 H27_3 0.9500 . ?
C28_3 C29_3 1.510(10) . ?
C28_3 H28A_3 0.9900 . ?
C28_3 H28B_3 0.9900 . ?
C29_3 C30_3 1.481(9) . ?
C29_3 H29A_3 0.9900 . ?
C29_3 H29B_3 0.9900 . ?
C30_3 C31_3 1.541(13) . ?
C30_3 H30A_3 0.9900 . ?
C30_3 H30B_3 0.9900 . ?
C31_3 C32_3 1.503(15) . ?
C31_3 H31A_3 0.9900 . ?
C31_3 H31B_3 0.9900 . ?
C32_3 C33_3 1.528(19) . ?
C32_3 H32A_3 0.9900 . ?
C32_3 H32B_3 0.9900 . ?
C33_3 H33A_3 0.9800 . ?
C33_3 H33B_3 0.9800 . ?
C33_3 H33C_3 0.9800 . ?
O1_4 C14_4 1.224(7) . ?
N1_4 C1_4 1.333(7) . ?
N1_4 C5_4 1.342(8) . ?
C1_4 C2_4 1.408(8) . ?
C1_4 H1_4 0.9500 . ?
N2_4 C11_4 1.395(9) . ?
N2_4 C16_4 1.407(9) . ?
N2_4 C28_4 1.479(9) . ?
C2_4 C3_4 1.382(9) . ?
C2_4 C6_4 1.431(7) . ?
N3_4 C25_4 1.323(8) . ?
N3_4 C24_4 1.333(8) . ?
C3_4 C4_4 1.387(9) . ?
C3_4 H3_4 0.9500 . ?
C4_4 C5_4 1.378(9) . ?
C4_4 H4_4 0.9500 . ?
C5_4 H5_4 0.9500 . ?
C6_4 C7_4 1.197(7) . ?
C7_4 C8_4 1.428(7) . ?
C8_4 C13_4 1.386(7) . ?
C8_4 C9_4 1.395(8) . ?
C9_4 C10_4 1.377(8) . ?
C9_4 H9_4 0.9500 . ?
C10_4 C11_4 1.390(8) . ?
C10_4 H10_4 0.9500 . ?
C11_4 C12_4 1.410(8) . ?
C12_4 C13_4 1.378(9) . ?
C12_4 C14_4 1.469(9) . ?
C13_4 H13_4 0.9500 . ?
C14_4 C15_4 1.455(9) . ?
C15_4 C17_4 1.378(8) . ?
C15_4 C16_4 1.402(8) . ?
C16_4 C20_4 1.396(8) . ?
C17_4 C18_4 1.388(7) . ?
C17_4 H17_4 0.9500 . ?
C18_4 C19_4 1.400(9) . ?
C18_4 C21_4 1.436(7) . ?
C19_4 C20_4 1.375(8) . ?
C19_4 H19_4 0.9500 . ?
C20_4 H20_4 0.9500 . ?
C21_4 C22_4 1.193(7) . ?
C22_4 C23_4 1.435(7) . ?
C23_4 C24_4 1.390(9) . ?
C23_4 C27_4 1.395(9) . ?
C24_4 H24_4 0.9500 . ?
C25_4 C26_4 1.394(10) . ?
C25_4 H25_4 0.9500 . ?
C26_4 C27_4 1.379(9) . ?
C26_4 H26_4 0.9500 . ?
C27_4 H27_4 0.9500 . ?
C28_4 C29_4 1.551(14) . ?
C28_4 H28A_4 0.9900 . ?
C28_4 H28B_4 0.9900 . ?
C29_4 C30_4a 1.508(19) . ?
C29_4 C30_4b 1.560(18) . ?
C29_4 H29A_4a 0.9900 . ?
C29_4 H29B_4a 0.9900 . ?
C29_4 H29A_4b 0.9900 . ?
C29_4 H29B_4b 0.9900 . ?
C30_4a C31_4a 1.53(2) . ?
C30_4a H30A_4a 0.9900 . ?
C30_4a H30B_4a 0.9900 . ?
C31_4a C32_4a 1.52(3) . ?
C31_4a H31A_4a 0.9900 . ?
C31_4a H31B_4a 0.9900 . ?
C32_4a C33_4a 1.55(3) . ?
C32_4a H32A_4a 0.9900 . ?
C32_4a H32B_4a 0.9900 . ?
C33_4a H33A_4a 0.9800 . ?
C33_4a H33B_4a 0.9800 . ?
C33_4a H33C_4a 0.9800 . ?
C30_4b C31_4b 1.53(2) . ?
C30_4b H30A_4b 0.9900 . ?
C30_4b H30B_4b 0.9900 . ?
C31_4b C32_4b 1.60(2) . ?
C31_4b H31A_4b 0.9900 . ?
C31_4b H31B_4b 0.9900 . ?
C32_4b C33_4b 1.51(3) . ?
C32_4b H32A_4b 0.9900 . ?
C32_4b H32B_4b 0.9900 . ?
C33_4b H33A_4b 0.9800 . ?
C33_4b H33B_4b 0.9800 . ?
C33_4b H33C_4b 0.9800 . ?
C1_6 C2_6 1.33(3) . ?
C1_6 C6_6 1.49(2) . ?
C1_6 H1_6 0.9500 . ?
C6_6 C5_6 1.53(3) . ?
C6_6 H6A_6 0.9900 . ?
C6_6 H6B_6 0.9900 . ?
C2_6 C3_6 1.411(19) . ?
C2_6 H2_6 0.9500 . ?
C5_6 C4_6 1.48(2) . ?
C5_6 H5A_6 0.9900 . ?
C5_6 H5B_6 0.9900 . ?
C3_6 C4_6 1.34(2) . ?
C3_6 H3_6 0.9500 . ?
C4_6 H4_6 0.9500 . ?
B1_7 F3_7 1.34(3) . ?
B1_7 F3_7 1.34(3) 2_565 ?
B1_7 F2_7 1.39(3) . ?
B1_7 F2_7 1.39(3) 2_565 ?
B1_8 F2_8 1.373(6) . ?
B1_8 F2_8 1.373(6) 8_665 ?
B1_8 F2_8 1.373(6) 2_565 ?
B1_8 F2_8 1.373(6) 7_455 ?
N1_9 C2_9 1.038(19) . ?
C2_9 C3_9 1.355(19) . ?
C3_9 H3A_9 0.9600 . ?
C3_9 H3B_9 0.9600 . ?
C3_9 H3C_9 0.9600 . ?
